data_9013441
loop_
_publ_author_name
'Yu, Z.'
'Cheng, F.'
'Ma, H.'

_publ_section_title
;Lisiguangite, CuPtBiS3, a new platinum-group mineral from the Yanshan
 Mountains, Hebei, China Locality: Yanshan Mountains, Hebei, China
;
_journal_name_full 'Acta Geologica Sinica'
_journal_page_first 238
_journal_page_last 244
_journal_paper_doi 10.1111/j.1755-6724.2009.00040.x
_journal_volume 83
_journal_year 2009
_chemical_compound_source 'Yanshan Mountains, Hebei, China'
_chemical_formula_sum 'Bi Cu Pt S3'
_chemical_name_mineral Lisiguangite
_space_group_IT_number 19
_symmetry_space_group_name_Hall 'P 2ac 2ab'
_symmetry_space_group_name_H-M 'P 21 21 21'
_cell_angle_alpha 90
_cell_angle_beta 90
_cell_angle_gamma 90
_cell_length_a 7.7152
_cell_length_b 12.838
_cell_length_c 4.9248
_cell_formula_units_Z 4
_cell_volume 487.790
_database_code_amcsd 0011980
_exptl_crystal_density_diffrn 7.677
_cod_original_formula_sum 'Bi Pt Cu S3'
_cod_database_code 9013441

loop_
_space_group_symop_operation_xyz
x,y,z
-x,1/2+y,1/2-z
1/2+x,1/2-y,-z
1/2-x,-y,1/2+z

loop_
_atom_site_aniso_label
_atom_site_aniso_U_11
_atom_site_aniso_U_22
_atom_site_aniso_U_33
_atom_site_aniso_U_12
_atom_site_aniso_U_13
_atom_site_aniso_U_23
Bi 0.01500 0.03700 0.00900 -0.00100 0.00000 -0.00100
Pt 0.01100 0.02800 0.00900 0.00200 0.00000 -0.00100
Cu 0.02300 0.05100 0.01400 -0.01200 -0.00100 0.00700
S1 0.02900 0.02800 0.02300 0.00100 0.02200 -0.00200
S2 0.01900 0.04500 0.00800 0.01700 -0.01900 0.00600
S3 0.02300 0.04400 0.01600 -0.00100 0.00000 0.00300

loop_
_atom_site_label
_atom_site_fract_x
_atom_site_fract_y
_atom_site_fract_z
_atom_site_U_iso_or_equiv
Bi 0.38170 0.13060 0.91500 0.02100
Pt 0.13110 0.24990 0.50490 0.01600
Cu 0.39040 0.44230 0.97000 0.02900
S1 0.13300 0.41210 0.72700 0.02600
S2 0.38100 0.29790 0.25200 0.02400
S3 0.13600 0.08900 0.26700 0.02800

loop_
_cod_related_entry_id
_cod_related_entry_database
_cod_related_entry_code
1 AMCSD 0011980
